data_7238721
loop_
_publ_author_name
'Theile, Christopher S.'
'McLaughlin, Larry W.'

_publ_section_title
;
 Synthesis of 6,6&#x2032;-(S)-cyclo-2&#x2032;-deoxyuridine featuring a
 unique Barbier-style cyclization
;
_journal_issue 31
_journal_name_full 'RSC Advances'
_journal_page_first 11678
_journal_paper_doi 10.1039/c2ra21559d
_journal_volume 2
_journal_year 2012
_chemical_absolute_configuration ad
_chemical_formula_moiety '2(C10 H12 N2 O5), (H2 O)'
_chemical_formula_sum 'C20 H26 N4 O11'
_chemical_formula_weight 498.45
_space_group_IT_number 19
_space_group_name_Hall 'P 2ac 2ab'
_space_group_name_H-M_alt 'P 21 21 21'
_symmetry_cell_setting orthorhombic
_symmetry_space_group_name_H-M 'P 21 21 21'
_atom_sites_solution_hydrogens difmap
_atom_sites_solution_primary direct
_atom_sites_solution_secondary difmap
_audit_creation_method SHELXL-97
_cell_angle_alpha 90.00
_cell_angle_beta 90.00
_cell_angle_gamma 90.00
_cell_formula_units_Z 4
_cell_length_a 8.8443(6)
_cell_length_b 12.9861(9)
_cell_length_c 18.0290(13)
_cell_measurement_reflns_used 9935
_cell_measurement_temperature 100(2)
_cell_measurement_theta_max 67.50
_cell_measurement_theta_min 2.45
_cell_volume 2070.7(3)
_computing_cell_refinement 'SAINT (Bruker, 2010)'
_computing_data_collection 'APEX2 (Bruker, 2010)'
_computing_data_reduction 'SAINT (Bruker, 2010)'
_computing_molecular_graphics 'Bruker SHELXTL'
_computing_publication_material 'Bruker SHELXTL'
_computing_structure_refinement 'SHELXL-97 (Sheldrick, 2008)'
_computing_structure_solution 'SHELXS-97 (Sheldrick, 2008)'
_diffrn_ambient_temperature 100(2)
_diffrn_measured_fraction_theta_full 0.980
_diffrn_measured_fraction_theta_max 0.980
_diffrn_measurement_device_type 'Bruker Kappa DUO CCD diffractometer'
_diffrn_measurement_method '\f and \w scans'
_diffrn_radiation_monochromator graphite
_diffrn_radiation_type CuK\a
_diffrn_radiation_wavelength 1.54178
_diffrn_reflns_av_R_equivalents 0.0313
_diffrn_reflns_av_sigmaI/netI 0.0274
_diffrn_reflns_limit_h_max 7
_diffrn_reflns_limit_h_min -10
_diffrn_reflns_limit_k_max 15
_diffrn_reflns_limit_k_min -15
_diffrn_reflns_limit_l_max 21
_diffrn_reflns_limit_l_min -21
_diffrn_reflns_number 11792
_diffrn_reflns_theta_full 67.73
_diffrn_reflns_theta_max 67.73
_diffrn_reflns_theta_min 4.20
_diffrn_source 'microfocus sealed tube'
_diffrn_source_type 'Incoatec I\uS'
_exptl_absorpt_coefficient_mu 1.130
_exptl_absorpt_correction_T_max 0.9150
_exptl_absorpt_correction_T_min 0.8055
_exptl_absorpt_correction_type multi-scan
_exptl_absorpt_process_details
;
Sheldrick, G.M. (2008). SADABS v2008/1. Bruker AXS Inc. Madison, WI USA.
;
_exptl_crystal_colour colorless
_exptl_crystal_density_diffrn 1.599
_exptl_crystal_density_meas ?
_exptl_crystal_density_method none
_exptl_crystal_description block
_exptl_crystal_F_000 1048
_exptl_crystal_size_max 0.20
_exptl_crystal_size_mid 0.12
_exptl_crystal_size_min 0.08
_refine_diff_density_max 0.186
_refine_diff_density_min -0.181
_refine_diff_density_rms 0.038
_refine_ls_abs_structure_details 'Flack H D (1983), Acta Cryst. A39, 876-881'
_refine_ls_abs_structure_Flack 0.11(11)
_refine_ls_extinction_coef na
_refine_ls_extinction_method none
_refine_ls_goodness_of_fit_ref 1.051
_refine_ls_hydrogen_treatment mixed
_refine_ls_matrix_type full
_refine_ls_number_parameters 366
_refine_ls_number_reflns 3655
_refine_ls_number_restraints 16
_refine_ls_restrained_S_all 1.050
_refine_ls_R_factor_all 0.0261
_refine_ls_R_factor_gt 0.0255
_refine_ls_shift/su_max 0.000
_refine_ls_shift/su_mean 0.000
_refine_ls_structure_factor_coef Fsqd
_refine_ls_weighting_details 'calc w=1/[\s^2^(Fo^2^)+(0.0359P)^2^+0.4788P] where P=(Fo^2^+2Fc^2^)/3'
_refine_ls_weighting_scheme calc
_refine_ls_wR_factor_gt 0.0646
_refine_ls_wR_factor_ref 0.0651
_reflns_number_gt 3572
_reflns_number_total 3655
_reflns_threshold_expression >2sigma(I)
_cod_data_source_file c2ra21559d.txt
_cod_data_source_block C10H12N2O5
_cod_depositor_comments
;
The following automatic conversions were performed:

data item '_symmetry_cell_setting' value 'Orthorhombic' was changed
to 'orthorhombic' in accordance with the
/home/saulius/struct/COD-crude-data/automatic-downloads/DataCite-retrospective/RSC/depositions/lib/dictionaries/cif_core.dic
dictionary named 'cif_core.dic' version 2.4.2 last updated on
2011-04-26.

data item '_exptl_crystal_density_meas' value 'not measured' was
changed to '?' -- the value is perceived as not measured.

Automatic conversion script
Id: cif_fix_values 6909 2019-04-08 15:41:33Z antanas 
;
_cod_original_sg_symbol_H-M P2(1)2(1)2(1)
_cod_database_code 7238721

loop_
_symmetry_equiv_pos_as_xyz
'x, y, z'
'x+1/2, -y+1/2, -z'
'-x, y+1/2, -z+1/2'
'-x+1/2, -y, z+1/2'

loop_
_atom_site_label
_atom_site_type_symbol
_atom_site_fract_x
_atom_site_fract_y
_atom_site_fract_z
_atom_site_U_iso_or_equiv
_atom_site_adp_type
_atom_site_occupancy
_atom_site_symmetry_multiplicity
_atom_site_calc_flag
_atom_site_refinement_flags
O1 O 0.41036(13) 0.63252(8) 0.18952(6) 0.0198(2) Uani 1 1 d .
O2 O 0.60347(13) 0.93286(9) 0.10457(6) 0.0182(2) Uani 1 1 d .
O3 O 0.17885(13) 0.99160(8) 0.42898(6) 0.0169(2) Uani 1 1 d D
H3O H 0.0901(18) 1.0077(16) 0.4337(12) 0.025 Uiso 1 1 d D
O4 O 0.12944(13) 0.68558(9) 0.47688(6) 0.0183(2) Uani 1 1 d D
H4O H 0.168(2) 0.6674(16) 0.5162(9) 0.027 Uiso 1 1 d D
O5 O 0.14743(11) 0.75411(8) 0.32036(6) 0.0138(2) Uani 1 1 d .
N1 N 0.51519(15) 0.78220(10) 0.15124(7) 0.0155(3) Uani 1 1 d D
H1N H 0.548(2) 0.7476(14) 0.1132(9) 0.019 Uiso 1 1 d D
N2 N 0.39015(15) 0.77332(10) 0.26605(7) 0.0148(3) Uani 1 1 d .
C1 C 0.43506(17) 0.72328(12) 0.20116(9) 0.0157(3) Uani 1 1 d .
C2 C 0.53672(17) 0.88707(12) 0.15497(8) 0.0151(3) Uani 1 1 d .
C3 C 0.47993(17) 0.93450(12) 0.22153(8) 0.0157(3) Uani 1 1 d .
H1 H 0.4907 1.0067 0.2279 0.019 Uiso 1 1 calc R
C4 C 0.41204(16) 0.87894(12) 0.27480(8) 0.0145(3) Uani 1 1 d .
C5 C 0.36509(18) 0.93047(12) 0.34634(8) 0.0154(3) Uani 1 1 d .
H5A H 0.3948 1.0039 0.3436 0.018 Uiso 1 1 calc R
H5B H 0.4235 0.8990 0.3873 0.018 Uiso 1 1 calc R
C6 C 0.19752(17) 0.92547(12) 0.36657(8) 0.0148(3) Uani 1 1 d D
H6 H 0.137(2) 0.9521(14) 0.3240(9) 0.018 Uiso 1 1 d D
C7 C 0.13951(17) 0.81793(12) 0.38574(8) 0.0144(3) Uani 1 1 d D
H7 H 0.0327(17) 0.8241(14) 0.4018(10) 0.017 Uiso 1 1 d D
C8 C 0.22977(17) 0.75953(12) 0.44375(8) 0.0155(3) Uani 1 1 d D
H8 H 0.268(2) 0.8068(13) 0.4824(9) 0.019 Uiso 1 1 d D
C9 C 0.35338(17) 0.70599(12) 0.39757(8) 0.0169(3) Uani 1 1 d .
H9A H 0.4514 0.7420 0.4028 0.020 Uiso 1 1 calc R
H9B H 0.3660 0.6334 0.4132 0.020 Uiso 1 1 calc R
C10 C 0.29547(17) 0.71238(12) 0.31717(9) 0.0152(3) Uani 1 1 d D
H10 H 0.293(2) 0.6446(12) 0.2934(10) 0.018 Uiso 1 1 d D
O6 O 0.88626(15) 0.63918(8) 0.21819(6) 0.0216(3) Uani 1 1 d .
O7 O 0.73067(13) 0.87560(9) 0.38641(6) 0.0184(2) Uani 1 1 d .
O8 O 1.13265(13) 1.10031(8) 0.09315(6) 0.0162(2) Uani 1 1 d D
H8O H 1.0507(19) 1.1180(16) 0.0727(11) 0.024 Uiso 1 1 d D
O9 O 1.14588(12) 0.84199(8) -0.04100(6) 0.0162(2) Uani 1 1 d D
H9O H 1.209(2) 0.8841(14) -0.0568(11) 0.024 Uiso 1 1 d D
O10 O 1.16061(12) 0.82376(8) 0.12857(6) 0.0152(2) Uani 1 1 d .
N3 N 0.80289(15) 0.75979(10) 0.29928(7) 0.0157(3) Uani 1 1 d D
H3N H 0.792(2) 0.7110(13) 0.3296(10) 0.019 Uiso 1 1 d D
N4 N 0.92132(14) 0.80938(10) 0.18826(7) 0.0144(3) Uani 1 1 d .
C11 C 0.87222(17) 0.72987(12) 0.23378(8) 0.0161(3) Uani 1 1 d .
C12 C 0.78522(17) 0.85866(12) 0.32403(8) 0.0156(3) Uani 1 1 d .
C13 C 0.83479(17) 0.93654(12) 0.27358(8) 0.0155(3) Uani 1 1 d .
H13 H 0.8212 1.0070 0.2862 0.019 Uiso 1 1 calc R
C14 C 0.90063(17) 0.91188(12) 0.20831(8) 0.0145(3) Uani 1 1 d .
C15 C 0.94390(17) 0.99688(11) 0.15555(8) 0.0149(3) Uani 1 1 d .
H15A H 0.9161 1.0632 0.1789 0.018 Uiso 1 1 calc R
H15B H 0.8810 0.9895 0.1104 0.018 Uiso 1 1 calc R
C16 C 1.10939(18) 1.00439(12) 0.13100(8) 0.0145(3) Uani 1 1 d D
H16 H 1.1734(19) 1.0051(14) 0.1752(9) 0.017 Uiso 1 1 d D
C17 C 1.16225(17) 0.91475(11) 0.08315(8) 0.0146(3) Uani 1 1 d D
H17 H 1.2666(17) 0.9254(14) 0.0663(10) 0.017 Uiso 1 1 d D
C18 C 1.06036(17) 0.88956(12) 0.01700(8) 0.0146(3) Uani 1 1 d D
H18 H 1.004(2) 0.9513(12) -0.0005(10) 0.018 Uiso 1 1 d D
C19 C 0.94936(17) 0.81017(12) 0.04813(8) 0.0168(3) Uani 1 1 d .
H19A H 0.9412 0.7501 0.0146 0.020 Uiso 1 1 calc R
H19B H 0.8477 0.8409 0.0546 0.020 Uiso 1 1 calc R
C20 C 1.01616(18) 0.77820(11) 0.12342(9) 0.0157(3) Uani 1 1 d D
H20 H 1.031(2) 0.7024(11) 0.1288(10) 0.019 Uiso 1 1 d D
O1S O 0.11071(14) 0.54924(9) 0.05008(7) 0.0233(3) Uani 1 1 d D
H1S H 0.181(2) 0.5056(16) 0.0634(14) 0.044(7) Uiso 1 1 d D
H2S H 0.125(3) 0.5565(18) 0.0040(9) 0.038(6) Uiso 1 1 d D

loop_
_atom_site_aniso_label
_atom_site_aniso_U_11
_atom_site_aniso_U_22
_atom_site_aniso_U_33
_atom_site_aniso_U_23
_atom_site_aniso_U_13
_atom_site_aniso_U_12
O1 0.0267(6) 0.0127(5) 0.0201(5) -0.0013(4) 0.0047(5) 0.0002(4)
O2 0.0194(5) 0.0187(5) 0.0165(5) 0.0020(4) 0.0024(5) -0.0037(5)
O3 0.0154(5) 0.0184(5) 0.0170(5) -0.0041(4) 0.0019(4) -0.0001(5)
O4 0.0191(5) 0.0218(5) 0.0138(5) 0.0051(4) -0.0012(4) -0.0044(5)
O5 0.0121(5) 0.0153(5) 0.0139(5) -0.0014(4) -0.0002(4) -0.0005(4)
N1 0.0166(6) 0.0153(6) 0.0145(6) -0.0020(5) 0.0016(5) 0.0003(5)
N2 0.0154(6) 0.0138(6) 0.0151(6) -0.0003(5) 0.0011(5) 0.0007(5)
C1 0.0144(7) 0.0163(8) 0.0164(7) 0.0003(6) -0.0009(6) 0.0019(6)
C2 0.0115(7) 0.0174(7) 0.0164(7) 0.0007(6) -0.0028(6) -0.0006(6)
C3 0.0138(7) 0.0150(7) 0.0183(7) -0.0015(6) -0.0012(6) -0.0007(6)
C4 0.0111(7) 0.0143(7) 0.0179(7) -0.0016(6) -0.0026(6) 0.0001(6)
C5 0.0163(8) 0.0139(7) 0.0159(7) -0.0025(6) 0.0008(6) -0.0028(6)
C6 0.0159(8) 0.0153(7) 0.0131(7) -0.0016(6) 0.0008(6) 0.0003(6)
C7 0.0140(7) 0.0171(7) 0.0121(6) -0.0021(6) 0.0012(6) -0.0017(6)
C8 0.0147(7) 0.0163(7) 0.0155(7) -0.0003(6) -0.0007(6) -0.0020(6)
C9 0.0159(7) 0.0178(7) 0.0168(7) 0.0020(6) -0.0004(6) 0.0001(6)
C10 0.0149(7) 0.0137(7) 0.0171(7) 0.0001(6) -0.0004(6) 0.0001(6)
O6 0.0331(7) 0.0133(6) 0.0184(5) -0.0001(4) 0.0026(5) -0.0024(5)
O7 0.0206(6) 0.0205(6) 0.0143(5) 0.0020(4) 0.0036(4) 0.0015(4)
O8 0.0183(5) 0.0128(5) 0.0175(5) 0.0016(4) 0.0019(4) -0.0017(4)
O9 0.0182(5) 0.0160(5) 0.0143(5) -0.0023(4) 0.0031(4) -0.0030(4)
O10 0.0139(5) 0.0139(5) 0.0176(5) 0.0018(4) -0.0006(4) 0.0008(4)
N3 0.0180(6) 0.0145(6) 0.0145(6) 0.0046(5) -0.0005(5) -0.0017(5)
N4 0.0153(6) 0.0144(6) 0.0134(6) -0.0006(5) -0.0002(5) -0.0008(5)
C11 0.0151(7) 0.0163(8) 0.0168(7) 0.0000(6) -0.0028(6) -0.0011(6)
C12 0.0118(7) 0.0186(7) 0.0163(7) 0.0006(6) -0.0029(6) 0.0012(6)
C13 0.0138(7) 0.0151(7) 0.0177(7) 0.0003(6) -0.0018(6) 0.0013(6)
C14 0.0113(7) 0.0153(7) 0.0170(7) 0.0003(6) -0.0027(6) 0.0005(6)
C15 0.0159(8) 0.0133(7) 0.0155(7) -0.0005(6) 0.0008(6) 0.0020(6)
C16 0.0153(7) 0.0142(7) 0.0139(7) -0.0005(6) 0.0005(6) -0.0003(6)
C17 0.0134(7) 0.0143(7) 0.0159(7) 0.0010(6) 0.0015(6) -0.0010(6)
C18 0.0157(7) 0.0140(7) 0.0141(7) -0.0022(6) 0.0007(6) 0.0012(6)
C19 0.0184(8) 0.0176(7) 0.0145(7) -0.0022(6) 0.0000(6) -0.0038(6)
C20 0.0164(7) 0.0136(7) 0.0169(7) -0.0025(6) 0.0009(6) -0.0001(6)
O1S 0.0237(6) 0.0270(6) 0.0191(6) 0.0038(5) 0.0033(5) 0.0012(5)

loop_
_atom_type_symbol
_atom_type_description
_atom_type_scat_dispersion_real
_atom_type_scat_dispersion_imag
_atom_type_scat_source
C C 0.0181 0.0091 'International Tables Vol C Tables 4.2.6.8 and 6.1.1.4'
H H 0.0000 0.0000 'International Tables Vol C Tables 4.2.6.8 and 6.1.1.4'
N N 0.0311 0.0180 'International Tables Vol C Tables 4.2.6.8 and 6.1.1.4'
O O 0.0492 0.0322 'International Tables Vol C Tables 4.2.6.8 and 6.1.1.4'

loop_
_geom_angle_atom_site_label_1
_geom_angle_atom_site_label_2
_geom_angle_atom_site_label_3
_geom_angle
C6 O3 H3O 110.4(15)
C8 O4 H4O 107.1(15)
C10 O5 C7 107.30(11)
C2 N1 C1 126.06(13)
C2 N1 H1N 120.3(13)
C1 N1 H1N 113.5(13)
C4 N2 C1 120.88(13)
C4 N2 C10 122.40(12)
C1 N2 C10 115.81(12)
O1 C1 N1 121.18(14)
O1 C1 N2 122.97(14)
N1 C1 N2 115.81(13)
O2 C2 N1 120.40(14)
O2 C2 C3 125.01(14)
N1 C2 C3 114.57(14)
C4 C3 C2 121.49(14)
C4 C3 H1 119.3
C2 C3 H1 119.3
C3 C4 N2 120.64(14)
C3 C4 C5 119.69(14)
N2 C4 C5 119.61(13)
C4 C5 C6 116.84(13)
C4 C5 H5A 108.1
C6 C5 H5A 108.1
C4 C5 H5B 108.1
C6 C5 H5B 108.1
H5A C5 H5B 107.3
O3 C6 C7 109.48(12)
O3 C6 C5 105.98(12)
C7 C6 C5 114.76(13)
O3 C6 H6 109.6(11)
C7 C6 H6 108.0(11)
C5 C6 H6 108.9(11)
O5 C7 C8 104.49(12)
O5 C7 C6 108.91(11)
C8 C7 C6 115.84(12)
O5 C7 H7 109.3(11)
C8 C7 H7 109.9(11)
C6 C7 H7 108.2(11)
O4 C8 C7 107.18(12)
O4 C8 C9 111.17(12)
C7 C8 C9 103.08(12)
O4 C8 H8 109.4(11)
C7 C8 H8 110.8(11)
C9 C8 H8 114.9(11)
C10 C9 C8 104.39(12)
C10 C9 H9A 110.9
C8 C9 H9A 110.9
C10 C9 H9B 110.9
C8 C9 H9B 110.9
H9A C9 H9B 108.9
O5 C10 N2 110.14(12)
O5 C10 C9 106.83(12)
N2 C10 C9 115.36(12)
O5 C10 H10 109.8(11)
N2 C10 H10 102.9(11)
C9 C10 H10 111.8(11)
C16 O8 H8O 108.7(14)
C18 O9 H9O 108.9(14)
C20 O10 C17 108.44(11)
C12 N3 C11 126.25(13)
C12 N3 H3N 118.7(13)
C11 N3 H3N 113.2(13)
C11 N4 C14 121.11(12)
C11 N4 C20 115.87(12)
C14 N4 C20 122.42(12)
O6 C11 N3 120.87(14)
O6 C11 N4 123.44(14)
N3 C11 N4 115.69(13)
O7 C12 N3 120.35(14)
O7 C12 C13 124.72(15)
N3 C12 C13 114.92(14)
C14 C13 C12 121.25(15)
C14 C13 H13 119.4
C12 C13 H13 119.4
C13 C14 N4 120.63(14)
C13 C14 C15 119.05(14)
N4 C14 C15 120.23(13)
C14 C15 C16 118.14(12)
C14 C15 H15A 107.8
C16 C15 H15A 107.8
C14 C15 H15B 107.8
C16 C15 H15B 107.8
H15A C15 H15B 107.1
O8 C16 C17 110.49(12)
O8 C16 C15 109.24(12)
C17 C16 C15 114.10(13)
O8 C16 H16 107.2(11)
C17 C16 H16 107.0(11)
C15 C16 H16 108.5(11)
O10 C17 C16 107.61(12)
O10 C17 C18 105.20(11)
C16 C17 C18 115.11(13)
O10 C17 H17 107.6(11)
C16 C17 H17 110.9(11)
C18 C17 H17 110.0(11)
O9 C18 C17 110.52(12)
O9 C18 C19 108.44(12)
C17 C18 C19 103.65(12)
O9 C18 H18 112.3(11)
C17 C18 H18 111.7(11)
C19 C18 H18 109.9(11)
C18 C19 C20 105.02(12)
C18 C19 H19A 110.7
C20 C19 H19A 110.7
C18 C19 H19B 110.7
C20 C19 H19B 110.7
H19A C19 H19B 108.8
O10 C20 N4 110.06(12)
O10 C20 C19 107.03(12)
N4 C20 C19 113.68(12)
O10 C20 H20 106.9(11)
N4 C20 H20 105.3(11)
C19 C20 H20 113.7(11)
H1S O1S H2S 104(2)

loop_
_geom_bond_atom_site_label_1
_geom_bond_atom_site_label_2
_geom_bond_distance
O1 C1 1.2170(19)
O2 C2 1.236(2)
O3 C6 1.4250(18)
O3 H3O 0.817(15)
O4 C8 1.4374(19)
O4 H4O 0.821(16)
O5 C10 1.4182(18)
O5 C7 1.4427(17)
N1 C2 1.377(2)
N1 C1 1.377(2)
N1 H1N 0.868(15)
N2 C4 1.394(2)
N2 C1 1.396(2)
N2 C10 1.4754(19)
C2 C3 1.439(2)
C3 C4 1.343(2)
C3 H1 0.9500
C4 C5 1.511(2)
C5 C6 1.528(2)
C5 H5A 0.9900
C5 H5B 0.9900
C6 C7 1.527(2)
C6 H6 0.999(14)
C7 C8 1.519(2)
C7 H7 0.991(14)
C8 C9 1.540(2)
C8 H8 0.988(14)
C9 C10 1.540(2)
C9 H9A 0.9900
C9 H9B 0.9900
C10 H10 0.978(14)
O6 C11 1.2171(19)
O7 C12 1.2433(19)
O8 C16 1.4353(18)
O8 H8O 0.845(15)
O9 C18 1.4308(18)
O9 H9O 0.834(15)
O10 C20 1.4110(19)
O10 C17 1.4377(18)
N3 C12 1.368(2)
N3 C11 1.386(2)
N3 H3N 0.843(15)
N4 C11 1.389(2)
N4 C14 1.391(2)
N4 C20 1.4948(19)
C12 C13 1.429(2)
C13 C14 1.351(2)
C13 H13 0.9500
C14 C15 1.506(2)
C15 C16 1.532(2)
C15 H15A 0.9900
C15 H15B 0.9900
C16 C17 1.522(2)
C16 H16 0.978(14)
C17 C18 1.530(2)
C17 H17 0.982(14)
C18 C19 1.530(2)
C18 H18 0.994(14)
C19 C20 1.537(2)
C19 H19A 0.9900
C19 H19B 0.9900
C20 H20 0.997(14)
O1S H1S 0.872(16)
O1S H2S 0.845(16)

loop_
_geom_hbond_atom_site_label_D
_geom_hbond_atom_site_label_H
_geom_hbond_atom_site_label_A
_geom_hbond_distance_DH
_geom_hbond_distance_HA
_geom_hbond_distance_DA
_geom_hbond_angle_DHA
_geom_hbond_site_symmetry_A
O3 H3O O1S 0.817(15) 1.879(16) 2.6947(16) 176(2) 3
O4 H4O O7 0.821(16) 1.925(16) 2.7401(15) 172(2) 2_466
N1 H1N O9 0.868(15) 1.950(15) 2.8084(17) 169.4(18) 2_465
O8 H8O O4 0.845(15) 2.027(16) 2.8623(16) 170(2) 3_655
O9 H9O O3 0.834(15) 1.910(16) 2.7139(15) 161(2) 4_674
N3 H3N O8 0.843(15) 2.111(16) 2.8940(17) 154.4(18) 3_745
O1S H1S O7 0.872(16) 2.070(18) 2.8920(17) 157(2) 3_645
O1S H2S O2 0.845(16) 1.972(17) 2.7986(16) 166(2) 2_465

loop_
_geom_torsion_atom_site_label_1
_geom_torsion_atom_site_label_2
_geom_torsion_atom_site_label_3
_geom_torsion_atom_site_label_4
_geom_torsion
C2 N1 C1 O1 173.07(15)
C2 N1 C1 N2 -9.2(2)
C4 N2 C1 O1 -175.70(14)
C10 N2 C1 O1 -6.4(2)
C4 N2 C1 N1 6.6(2)
C10 N2 C1 N1 175.98(13)
C1 N1 C2 O2 -175.75(14)
C1 N1 C2 C3 5.9(2)
O2 C2 C3 C4 -178.17(15)
N1 C2 C3 C4 0.1(2)
C2 C3 C4 N2 -2.1(2)
C2 C3 C4 C5 175.23(14)
C1 N2 C4 C3 -1.5(2)
C10 N2 C4 C3 -170.08(14)
C1 N2 C4 C5 -178.75(13)
C10 N2 C4 C5 12.6(2)
C3 C4 C5 C6 121.39(16)
N2 C4 C5 C6 -61.29(19)
C4 C5 C6 O3 -171.45(12)
C4 C5 C6 C7 67.62(17)
C10 O5 C7 C8 -38.58(14)
C10 O5 C7 C6 85.79(14)
O3 C6 C7 O5 175.31(11)
C5 C6 C7 O5 -65.70(16)
O3 C6 C7 C8 -67.31(16)
C5 C6 C7 C8 51.67(17)
O5 C7 C8 O4 -84.52(13)
C6 C7 C8 O4 155.67(12)
O5 C7 C8 C9 32.86(14)
C6 C7 C8 C9 -86.95(15)
O4 C8 C9 C10 98.41(14)
C7 C8 C9 C10 -16.12(15)
C7 O5 C10 N2 -98.17(13)
C7 O5 C10 C9 27.82(14)
C4 N2 C10 O5 56.57(18)
C1 N2 C10 O5 -112.58(14)
C4 N2 C10 C9 -64.44(18)
C1 N2 C10 C9 126.41(14)
C8 C9 C10 O5 -6.18(15)
C8 C9 C10 N2 116.61(14)
C12 N3 C11 O6 177.58(15)
C12 N3 C11 N4 -3.1(2)
C14 N4 C11 O6 179.13(15)
C20 N4 C11 O6 -9.5(2)
C14 N4 C11 N3 -0.1(2)
C20 N4 C11 N3 171.20(13)
C11 N3 C12 O7 -174.77(14)
C11 N3 C12 C13 4.7(2)
O7 C12 C13 C14 176.31(15)
N3 C12 C13 C14 -3.1(2)
C12 C13 C14 N4 0.3(2)
C12 C13 C14 C15 177.06(14)
C11 N4 C14 C13 1.4(2)
C20 N4 C14 C13 -169.36(14)
C11 N4 C14 C15 -175.30(14)
C20 N4 C14 C15 13.9(2)
C13 C14 C15 C16 122.93(15)
N4 C14 C15 C16 -60.32(19)
C14 C15 C16 O8 -168.98(12)
C14 C15 C16 C17 66.81(17)
C20 O10 C17 C16 89.00(14)
C20 O10 C17 C18 -34.20(15)
O8 C16 C17 O10 170.18(11)
C15 C16 C17 O10 -66.28(15)
O8 C16 C17 C18 -72.92(16)
C15 C16 C17 C18 50.62(17)
O10 C17 C18 O9 -88.41(14)
C16 C17 C18 O9 153.33(12)
O10 C17 C18 C19 27.60(15)
C16 C17 C18 C19 -90.66(14)
O9 C18 C19 C20 105.41(13)
C17 C18 C19 C20 -12.06(15)
C17 O10 C20 N4 -97.74(13)
C17 O10 C20 C19 26.25(15)
C11 N4 C20 O10 -118.74(14)
C14 N4 C20 O10 52.47(18)
C11 N4 C20 C19 121.22(14)
C14 N4 C20 C19 -67.57(17)
C18 C19 C20 O10 -7.70(15)
C18 C19 C20 N4 114.04(13)
